data_4036614
loop_
_publ_author_name
'Chang, Ee Ling'
'Bolte, Benoit'
'Lan, Ping'
'Willis, Anthony C.'
'Banwell, Martin G.'

_publ_section_title
;
 Chemoenzymatic Total Syntheses of the Enantiomers of the Protoilludanes
 8-Deoxydihydrotsugicoline and Radudiol.
;
_journal_issue 5
_journal_name_full 'The Journal of organic chemistry'
_journal_page_first 2078
_journal_page_last 2086
_journal_paper_doi 10.1021/acs.joc.6b00043
_journal_volume 81
_journal_year 2016
_chemical_absolute_configuration ad
_chemical_compound_source local
_chemical_formula_moiety 'C28 H40 O4'
_chemical_formula_sum 'C28 H40 O4'
_chemical_formula_weight 440.62
_space_group_IT_number 4
_space_group_name_Hall 'P 2yb'
_space_group_name_H-M_alt 'P 1 21 1'
_symmetry_cell_setting monoclinic
_symmetry_space_group_name_Hall 'P 2yb'
_symmetry_space_group_name_H-M 'P 1 21 1'
_atom_sites_solution_hydrogens difmap
_atom_sites_solution_primary direct
_audit_creation_date 15-09-21
_audit_creation_method CRYSTALS_ver_14.40
_audit_update_record
;
2015-09-21 - Report on C28 H40 O4
            by Anthony C. Willis
            for   Benoit Bolte and Martin Banwell

2015-09-21 - passes checkcif tests with minor warnings

2015-12-11 # Formatted by publCIF
;
_cell_angle_alpha 90
_cell_angle_beta 101.7474(15)
_cell_angle_gamma 90
_cell_formula_units_Z 4
_cell_length_a 6.5903(1)
_cell_length_b 27.7886(4)
_cell_length_c 13.8017(2)
_cell_measurement_reflns_used 10097
_cell_measurement_temperature 150
_cell_measurement_theta_max 72
_cell_measurement_theta_min 3
_cell_volume 2474.64(6)
_computing_cell_refinement 'CrysAlisPro (Agilent Technologies, 2015)'
_computing_data_collection
;
CrysAlisPro, Agilent Technologies,
Version 1.171.37.35h (release 09-02-2015 CrysAlis171 .NET)
(compiled Feb 9 2015,16:26:32)
;
_computing_data_reduction 'CrysAlisPro (Agilent Technologies, 2015)'
_computing_molecular_graphics 'PLATON (Spek, 2008)'
_computing_publication_material 'CRYSTALS (Betteridge et al., 2003)'
_computing_structure_refinement 'CRYSTALS (Betteridge et al., 2003)'
_computing_structure_solution 'SIR92 (Altomare et al., 1994)'
_diffrn_ambient_temperature 150
_diffrn_measured_fraction_theta_full 0.998
_diffrn_measured_fraction_theta_max 0.998
_diffrn_measurement_device Area
_diffrn_measurement_device_type 'SuperNova, Dual, Cu at zero, EosS2'
_diffrn_measurement_method \w
_diffrn_radiation_monochromator mirror
_diffrn_radiation_source 'Supernova (Cu) X-ray Source'
_diffrn_radiation_type 'Cu K\a'
_diffrn_radiation_wavelength 1.54184
_diffrn_reflns_av_R_equivalents 0.048
_diffrn_reflns_limit_h_max 8
_diffrn_reflns_limit_h_min -6
_diffrn_reflns_limit_k_max 34
_diffrn_reflns_limit_k_min -33
_diffrn_reflns_limit_l_max 17
_diffrn_reflns_limit_l_min -16
_diffrn_reflns_number 38981
_diffrn_reflns_theta_full 72.309
_diffrn_reflns_theta_max 72.309
_diffrn_reflns_theta_min 3.637
_diffrn_standards_number 0
_exptl_absorpt_coefficient_mu 0.608
_exptl_absorpt_correction_T_max 0.99
_exptl_absorpt_correction_T_min 0.95
_exptl_absorpt_correction_type multi-scan
_exptl_absorpt_process_details
;
CrysAlisPro, Agilent Technologies,
Version 1.171.37.35h (release 09-02-2015 CrysAlis171 .NET)
(compiled Feb 9 2015,16:26:32)
Empirical absorption correction using spherical harmonics,
 implemented in SCALE3 ABSPACK scaling algorithm.
;
_exptl_crystal_colour colourless
_exptl_crystal_density_diffrn 1.183
_exptl_crystal_density_method 'not measured'
_exptl_crystal_description plate
_exptl_crystal_F_000 960
_exptl_crystal_size_max 0.248
_exptl_crystal_size_mid 0.145
_exptl_crystal_size_min 0.015
_refine_diff_density_max 0.16
_refine_diff_density_min -0.17
_refine_ls_abs_structure_details 'Flack (1983), 4554 Friedel-pairs'
_refine_ls_abs_structure_Flack 0.05(11)
_refine_ls_extinction_method None
_refine_ls_goodness_of_fit_ref 1.0054
_refine_ls_hydrogen_treatment mixed
_refine_ls_matrix_type full
_refine_ls_number_parameters 584
_refine_ls_number_reflns 9541
_refine_ls_number_restraints 1
_refine_ls_R_factor_all 0.0416
_refine_ls_R_factor_gt 0.0380
_refine_ls_shift/su_max 0.0007975
_refine_ls_shift/su_mean 0.0000525
_refine_ls_structure_factor_coef Fsqd
_refine_ls_weighting_details
;
 Method= Modified Sheldrick 
 w=1/[\s^2^(F^2^) + ( 0.04P)^2^ + 0.36P] 
 ,where P=(max(Fo^2^,0) + 2Fc^2^)/3 
;
_refine_ls_weighting_scheme calc
_refine_ls_wR_factor_all 0.0874
_refine_ls_wR_factor_gt 0.0852
_refine_ls_wR_factor_ref 0.0874
_reflns_limit_h_max 7
_reflns_limit_h_min -8
_reflns_limit_k_max 34
_reflns_limit_k_min -33
_reflns_limit_l_max 17
_reflns_limit_l_min 0
_reflns_number_gt 8925
_reflns_number_total 9541
_reflns_threshold_expression I>2.0\s(I)
_oxford_diffrn_Wilson_B_factor 2.55
_oxford_diffrn_Wilson_scale 0.03
_oxford_refine_ls_r_factor_ref 0.0416
_oxford_refine_ls_scale 5.28(6)
_oxford_reflns_number_all 9541
_oxford_reflns_threshold_expression_ref I>-10.0\s(I)
_oxford_structure_analysis_title 'Z:\ban1543SN\Tony_ban1543SN_data At 14:15 on'
_cod_data_source_file jo6b00043_si_006.cif
_cod_data_source_block Radudiol_18
_cod_original_sg_symbol_Hall 'P 2yb '
_cod_original_sg_symbol_H-M 'P 1 21 1 '
_cod_database_code 4036614

loop_
_symmetry_equiv_pos_as_xyz
x,y,z
-x,y+1/2,-z

loop_
_atom_site_label
_atom_site_type_symbol
_atom_site_fract_x
_atom_site_fract_y
_atom_site_fract_z
_atom_site_U_iso_or_equiv
_atom_site_occupancy
_atom_site_adp_type
_atom_site_refinement_flags_posn
O1 O 0.3768(2) 0.64229(5) 0.33131(10) 0.0343 1.0000 Uani .
O2 O 0.0477(2) 0.46084(6) 0.25773(13) 0.0454 1.0000 Uani .
O3 O 0.7792(2) 0.55329(7) 0.27209(13) 0.0478 1.0000 Uani .
O4 O 0.5492(2) 0.68037(5) 0.52512(10) 0.0287 1.0000 Uani .
O5 O 0.72781(18) 0.39171(4) 0.40042(9) 0.0240 1.0000 Uani .
O6 O 1.0299(2) 0.20828(5) 0.43460(11) 0.0352 1.0000 Uani .
O7 O 0.31455(19) 0.30459(6) 0.45079(10) 0.0340 1.0000 Uani .
O8 O 0.62581(19) 0.43496(5) 0.20944(10) 0.0291 1.0000 Uani .
C1 C 0.3226(2) 0.61073(6) 0.24819(13) 0.0238 1.0000 Uani .
C2 C 0.1188(3) 0.62389(6) 0.18145(13) 0.0265 1.0000 Uani .
C3 C 0.1174(3) 0.66863(7) 0.11682(15) 0.0343 1.0000 Uani .
C4 C -0.0637(3) 0.66069(8) 0.02882(15) 0.0345 1.0000 Uani .
C5 C -0.0365(4) 0.60747(8) 0.00689(16) 0.0439 1.0000 Uani .
C6 C 0.0389(3) 0.58189(7) 0.10722(13) 0.0274 1.0000 Uani .
C7 C 0.1905(3) 0.53998(7) 0.10522(13) 0.0313 1.0000 Uani .
C8 C 0.0723(4) 0.49070(8) 0.08964(17) 0.0457 1.0000 Uani .
C9 C 0.1224(3) 0.48460(7) 0.20138(15) 0.0329 1.0000 Uani .
C10 C 0.2895(3) 0.52322(6) 0.21423(13) 0.0242 1.0000 Uani .
C11 C 0.3139(2) 0.56124(6) 0.29541(12) 0.0201 1.0000 Uani .
C12 C 0.5124(2) 0.56313(6) 0.37554(12) 0.0205 1.0000 Uani .
C13 C 0.7096(2) 0.54580(6) 0.34439(14) 0.0268 1.0000 Uani .
C14 C 0.7785(3) 0.51566(7) 0.43673(14) 0.0285 1.0000 Uani .
C15 C 0.5624(2) 0.52557(6) 0.46383(13) 0.0222 1.0000 Uani .
C16 C 0.5781(2) 0.54520(6) 0.56817(12) 0.0234 1.0000 Uani .
C17 C 0.3831(3) 0.54375(6) 0.61236(13) 0.0258 1.0000 Uani .
C18 C 0.4400(3) 0.57359(7) 0.70910(14) 0.0290 1.0000 Uani .
C19 C 0.6118(3) 0.60896(7) 0.68919(14) 0.0291 1.0000 Uani .
C20 C 0.6433(2) 0.59841(6) 0.58351(13) 0.0230 1.0000 Uani .
C21 C 0.5076(2) 0.63060(6) 0.50607(13) 0.0230 1.0000 Uani .
C22 C 0.5335(2) 0.61790(6) 0.40249(13) 0.0243 1.0000 Uani .
C23 C -0.2706(4) 0.66958(12) 0.0595(2) 0.0647 1.0000 Uani .
C24 C -0.0501(4) 0.69241(9) -0.05975(18) 0.0497 1.0000 Uani .
C25 C 0.3493(4) 0.54671(11) 0.03940(18) 0.0534 1.0000 Uani .
C26 C 0.4266(3) 0.48099(6) 0.44534(13) 0.0273 1.0000 Uani .
C27 C 0.5293(4) 0.54021(9) 0.79607(15) 0.0438 1.0000 Uani .
C28 C 0.2516(3) 0.60041(9) 0.7311(2) 0.0498 1.0000 Uani .
C29 C 0.7727(2) 0.35589(6) 0.47629(12) 0.0206 1.0000 Uani .
C30 C 0.9757(2) 0.36491(6) 0.54652(12) 0.0215 1.0000 Uani .
C31 C 0.9787(3) 0.40941(7) 0.61247(13) 0.0288 1.0000 Uani .
C32 C 1.1294(3) 0.39703(7) 0.70948(13) 0.0321 1.0000 Uani .
C33 C 1.0693(3) 0.34454(7) 0.72337(14) 0.0365 1.0000 Uani .
C34 C 1.0340(2) 0.32109(6) 0.61986(12) 0.0241 1.0000 Uani .
C35 C 0.8820(3) 0.27738(6) 0.60452(12) 0.0252 1.0000 Uani .
C36 C 1.0042(3) 0.22831(7) 0.60893(15) 0.0348 1.0000 Uani .
C37 C 0.9571(3) 0.22858(6) 0.49645(14) 0.0258 1.0000 Uani .
C38 C 0.7908(2) 0.26710(6) 0.49163(12) 0.0213 1.0000 Uani .
C39 C 0.7723(2) 0.30887(6) 0.41899(11) 0.0181 1.0000 Uani .
C40 C 0.5721(2) 0.31618(6) 0.34137(11) 0.0193 1.0000 Uani .
C41 C 0.3697(2) 0.30273(6) 0.37324(13) 0.0246 1.0000 Uani .
C42 C 0.2745(3) 0.28266(8) 0.27216(14) 0.0328 1.0000 Uani .
C43 C 0.4960(2) 0.28349(6) 0.24715(12) 0.0224 1.0000 Uani .
C44 C 0.5026(2) 0.30500(6) 0.14585(12) 0.0225 1.0000 Uani .
C45 C 0.6988(3) 0.29510(6) 0.10566(13) 0.0257 1.0000 Uani .
C46 C 0.6907(3) 0.33048(7) 0.01853(14) 0.0310 1.0000 Uani .
C47 C 0.5371(3) 0.37046(7) 0.03675(14) 0.0313 1.0000 Uani .
C48 C 0.4845(2) 0.36025(6) 0.13779(13) 0.0233 1.0000 Uani .
C49 C 0.6343(2) 0.38407(6) 0.22348(13) 0.0225 1.0000 Uani .
C50 C 0.5762(2) 0.37153(6) 0.32086(13) 0.0219 1.0000 Uani .
C51 C 1.3534(3) 0.40095(7) 0.69704(17) 0.0405 1.0000 Uani .
C52 C 1.0945(4) 0.42941(9) 0.79427(16) 0.0488 1.0000 Uani .
C53 C 0.7172(3) 0.27740(8) 0.66760(15) 0.0368 1.0000 Uani .
C54 C 0.5934(3) 0.23369(6) 0.26057(13) 0.0304 1.0000 Uani .
C55 C 0.6062(5) 0.30459(10) -0.07936(16) 0.0559 1.0000 Uani .
C56 C 0.9048(4) 0.35175(11) 0.0185(2) 0.0629 1.0000 Uani .
H1 H 0.681(4) 0.6839(10) 0.532(2) 0.0436 1.0000 Uiso .
H2 H 0.750(4) 0.4448(10) 0.232(2) 0.0426 1.0000 Uiso .
H11 H 0.4334 0.6102 0.2110 0.0264 1.0000 Uiso R
H21 H 0.0187 0.6280 0.2233 0.0311 1.0000 Uiso R
H31 H 0.1079 0.6977 0.1516 0.0408 1.0000 Uiso R
H32 H 0.2461 0.6693 0.0920 0.0397 1.0000 Uiso R
H51 H 0.0655 0.6039 -0.0339 0.0516 1.0000 Uiso R
H52 H -0.1632 0.5929 -0.0295 0.0531 1.0000 Uiso R
H61 H -0.0825 0.5683 0.1276 0.0332 1.0000 Uiso R
H81 H -0.0749 0.4920 0.0595 0.0531 1.0000 Uiso R
H82 H 0.1390 0.4671 0.0563 0.0543 1.0000 Uiso R
H101 H 0.4213 0.5076 0.2126 0.0284 1.0000 Uiso R
H111 H 0.1911 0.5608 0.3256 0.0222 1.0000 Uiso R
H141 H 0.8949 0.5303 0.4793 0.0325 1.0000 Uiso R
H142 H 0.8135 0.4820 0.4247 0.0330 1.0000 Uiso R
H161 H 0.6821 0.5261 0.6137 0.0293 1.0000 Uiso R
H171 H 0.2626 0.5579 0.5656 0.0302 1.0000 Uiso R
H172 H 0.3451 0.5111 0.6259 0.0303 1.0000 Uiso R
H191 H 0.5725 0.6422 0.6967 0.0346 1.0000 Uiso R
H192 H 0.7390 0.6027 0.7366 0.0353 1.0000 Uiso R
H201 H 0.7895 0.6028 0.5798 0.0265 1.0000 Uiso R
H211 H 0.3594 0.6266 0.5104 0.0266 1.0000 Uiso R
H221 H 0.6717 0.6287 0.3958 0.0300 1.0000 Uiso R
H231 H -0.3804 0.6639 0.0020 0.0953 1.0000 Uiso R
H232 H -0.2773 0.7030 0.0810 0.0954 1.0000 Uiso R
H233 H -0.2880 0.6486 0.1132 0.0949 1.0000 Uiso R
H241 H 0.0814 0.6873 -0.0798 0.0730 1.0000 Uiso R
H242 H -0.0597 0.7258 -0.0420 0.0722 1.0000 Uiso R
H243 H -0.1627 0.6846 -0.1143 0.0735 1.0000 Uiso R
H251 H 0.4475 0.5207 0.0499 0.0787 1.0000 Uiso R
H252 H 0.4188 0.5770 0.0538 0.0777 1.0000 Uiso R
H253 H 0.2766 0.5461 -0.0300 0.0783 1.0000 Uiso R
H261 H 0.4384 0.4670 0.3821 0.0399 1.0000 Uiso R
H262 H 0.2792 0.4871 0.4430 0.0396 1.0000 Uiso R
H263 H 0.4684 0.4574 0.4968 0.0399 1.0000 Uiso R
H271 H 0.4279 0.5175 0.8090 0.0645 1.0000 Uiso R
H272 H 0.6507 0.5223 0.7829 0.0636 1.0000 Uiso R
H273 H 0.5782 0.5582 0.8563 0.0648 1.0000 Uiso R
H281 H 0.2933 0.6172 0.7955 0.0731 1.0000 Uiso R
H282 H 0.2021 0.6238 0.6776 0.0733 1.0000 Uiso R
H283 H 0.1443 0.5785 0.7360 0.0729 1.0000 Uiso R
H291 H 0.6605 0.3545 0.5133 0.0226 1.0000 Uiso R
H301 H 1.0838 0.3686 0.5087 0.0241 1.0000 Uiso R
H311 H 1.0213 0.4384 0.5827 0.0345 1.0000 Uiso R
H312 H 0.8453 0.4147 0.6268 0.0324 1.0000 Uiso R
H331 H 1.1798 0.3280 0.7697 0.0428 1.0000 Uiso R
H332 H 0.9430 0.3435 0.7490 0.0426 1.0000 Uiso R
H341 H 1.1679 0.3084 0.6098 0.0279 1.0000 Uiso R
H361 H 1.1533 0.2279 0.6427 0.0414 1.0000 Uiso R
H362 H 0.9370 0.2019 0.6368 0.0426 1.0000 Uiso R
H381 H 0.6576 0.2507 0.4848 0.0255 1.0000 Uiso R
H391 H 0.8885 0.3085 0.3858 0.0192 1.0000 Uiso R
H421 H 0.1774 0.3058 0.2345 0.0402 1.0000 Uiso R
H422 H 0.2067 0.2518 0.2736 0.0397 1.0000 Uiso R
H441 H 0.3853 0.2916 0.0983 0.0262 1.0000 Uiso R
H451 H 0.8257 0.3003 0.1582 0.0307 1.0000 Uiso R
H452 H 0.7045 0.2617 0.0850 0.0305 1.0000 Uiso R
H471 H 0.5996 0.4013 0.0349 0.0383 1.0000 Uiso R
H472 H 0.4118 0.3690 -0.0132 0.0355 1.0000 Uiso R
H481 H 0.3426 0.3708 0.1401 0.0275 1.0000 Uiso R
H491 H 0.7720 0.3729 0.2250 0.0262 1.0000 Uiso R
H501 H 0.4396 0.3857 0.3227 0.0249 1.0000 Uiso R
H511 H 1.3775 0.3809 0.6435 0.0589 1.0000 Uiso R
H512 H 1.3858 0.4329 0.6816 0.0590 1.0000 Uiso R
H513 H 1.4469 0.3915 0.7583 0.0592 1.0000 Uiso R
H521 H 0.9530 0.4259 0.8064 0.0720 1.0000 Uiso R
H522 H 1.1150 0.4632 0.7778 0.0723 1.0000 Uiso R
H523 H 1.1947 0.4212 0.8548 0.0731 1.0000 Uiso R
H531 H 0.6225 0.2503 0.6479 0.0546 1.0000 Uiso R
H532 H 0.7800 0.2736 0.7363 0.0534 1.0000 Uiso R
H533 H 0.6348 0.3066 0.6566 0.0525 1.0000 Uiso R
H541 H 0.5672 0.2190 0.3204 0.0446 1.0000 Uiso R
H542 H 0.7397 0.2354 0.2633 0.0431 1.0000 Uiso R
H543 H 0.5286 0.2147 0.2044 0.0445 1.0000 Uiso R
H551 H 0.5960 0.3268 -0.1335 0.0834 1.0000 Uiso R
H552 H 0.6964 0.2787 -0.0884 0.0840 1.0000 Uiso R
H553 H 0.4711 0.2918 -0.0799 0.0836 1.0000 Uiso R
H561 H 0.9973 0.3260 0.0116 0.0938 1.0000 Uiso R
H562 H 0.9616 0.3696 0.0799 0.0947 1.0000 Uiso R
H563 H 0.8962 0.3725 -0.0383 0.0936 1.0000 Uiso R

loop_
_atom_site_aniso_label
_atom_site_aniso_U_11
_atom_site_aniso_U_22
_atom_site_aniso_U_33
_atom_site_aniso_U_23
_atom_site_aniso_U_13
_atom_site_aniso_U_12
O1 0.0475(7) 0.0158(6) 0.0321(7) -0.0018(5) -0.0091(6) 0.0054(5)
O2 0.0399(7) 0.0369(8) 0.0543(10) 0.0122(7) -0.0023(7) -0.0142(6)
O3 0.0344(7) 0.0573(10) 0.0588(10) 0.0254(8) 0.0264(7) 0.0128(6)
O4 0.0304(6) 0.0151(5) 0.0401(7) -0.0031(5) 0.0059(5) -0.0015(4)
O5 0.0291(5) 0.0152(5) 0.0246(6) 0.0006(4) -0.0021(5) 0.0007(4)
O6 0.0346(6) 0.0300(7) 0.0417(8) -0.0037(6) 0.0097(6) 0.0107(5)
O7 0.0279(6) 0.0415(7) 0.0360(7) -0.0054(6) 0.0144(5) -0.0013(5)
O8 0.0310(6) 0.0176(6) 0.0366(7) 0.0041(5) 0.0021(5) 0.0000(5)
C1 0.0265(7) 0.0190(7) 0.0250(8) 0.0009(6) 0.0032(6) 0.0002(6)
C2 0.0276(8) 0.0244(8) 0.0266(8) 0.0040(6) 0.0035(6) 0.0034(6)
C3 0.0364(9) 0.0233(9) 0.0382(11) 0.0066(7) -0.0039(8) -0.0014(7)
C4 0.0279(8) 0.0358(10) 0.0359(10) 0.0121(8) -0.0027(7) -0.0038(7)
C5 0.0593(13) 0.0362(11) 0.0283(10) 0.0072(8) -0.0093(9) -0.0086(9)
C6 0.0276(8) 0.0259(8) 0.0275(9) 0.0064(7) 0.0030(7) -0.0069(6)
C7 0.0440(9) 0.0278(9) 0.0223(8) -0.0029(7) 0.0073(7) -0.0028(7)
C8 0.0649(14) 0.0288(10) 0.0359(11) -0.0066(8) -0.0073(10) -0.0076(9)
C9 0.0378(9) 0.0182(8) 0.0386(10) -0.0001(7) -0.0021(8) -0.0033(7)
C10 0.0275(7) 0.0194(7) 0.0259(8) -0.0014(6) 0.0059(6) 0.0000(6)
C11 0.0211(7) 0.0168(7) 0.0228(8) 0.0014(6) 0.0054(6) 0.0009(5)
C12 0.0212(7) 0.0173(7) 0.0232(8) 0.0006(6) 0.0049(6) 0.0005(5)
C13 0.0217(7) 0.0229(8) 0.0363(10) 0.0040(7) 0.0074(7) -0.0004(6)
C14 0.0266(8) 0.0269(8) 0.0314(9) 0.0001(7) 0.0044(7) 0.0075(6)
C15 0.0251(7) 0.0150(7) 0.0257(8) 0.0008(6) 0.0031(6) 0.0028(6)
C16 0.0262(7) 0.0157(7) 0.0261(8) -0.0005(6) 0.0005(6) 0.0005(6)
C17 0.0299(8) 0.0214(8) 0.0255(8) -0.0011(6) 0.0044(6) -0.0047(6)
C18 0.0323(8) 0.0270(8) 0.0281(9) -0.0043(7) 0.0068(7) -0.0041(7)
C19 0.0321(8) 0.0242(8) 0.0299(9) -0.0047(7) 0.0039(7) -0.0035(7)
C20 0.0216(7) 0.0183(8) 0.0277(8) -0.0023(6) 0.0017(6) -0.0019(6)
C21 0.0205(7) 0.0151(7) 0.0325(9) 0.0000(6) 0.0029(6) -0.0008(5)
C22 0.0252(7) 0.0173(7) 0.0283(8) 0.0033(6) 0.0001(6) -0.0004(6)
C23 0.0356(11) 0.085(2) 0.0726(19) 0.0370(16) 0.0086(11) 0.0161(12)
C24 0.0507(12) 0.0480(13) 0.0440(12) 0.0234(10) -0.0054(10) -0.0085(10)
C25 0.0628(14) 0.0685(16) 0.0353(11) 0.0037(11) 0.0252(10) 0.0124(12)
C26 0.0401(9) 0.0159(7) 0.0247(8) 0.0004(6) 0.0040(7) -0.0027(6)
C27 0.0610(12) 0.0407(11) 0.0270(9) 0.0004(8) 0.0025(9) -0.0148(10)
C28 0.0408(11) 0.0545(14) 0.0587(15) -0.0228(11) 0.0207(10) -0.0049(10)
C29 0.0229(7) 0.0166(7) 0.0222(8) 0.0019(6) 0.0045(6) 0.0019(5)
C30 0.0247(7) 0.0180(7) 0.0213(7) 0.0002(6) 0.0037(6) 0.0007(6)
C31 0.0330(8) 0.0226(8) 0.0280(9) -0.0038(7) -0.0002(7) 0.0028(7)
C32 0.0409(9) 0.0281(9) 0.0235(8) 0.0014(7) -0.0022(7) -0.0060(7)
C33 0.0519(11) 0.0319(10) 0.0233(9) 0.0032(7) 0.0019(8) -0.0127(8)
C34 0.0264(7) 0.0217(8) 0.0240(8) 0.0058(6) 0.0046(6) 0.0003(6)
C35 0.0350(8) 0.0184(8) 0.0225(8) 0.0039(6) 0.0066(7) 0.0005(6)
C36 0.0464(10) 0.0205(8) 0.0340(10) 0.0034(7) 0.0001(8) 0.0053(7)
C37 0.0277(7) 0.0140(7) 0.0348(9) 0.0008(6) 0.0042(7) 0.0006(6)
C38 0.0219(7) 0.0169(7) 0.0261(8) 0.0011(6) 0.0071(6) 0.0005(5)
C39 0.0181(6) 0.0163(7) 0.0206(7) 0.0007(6) 0.0056(5) 0.0004(5)
C40 0.0199(7) 0.0173(7) 0.0214(7) 0.0001(6) 0.0060(6) 0.0013(5)
C41 0.0206(7) 0.0250(8) 0.0297(9) 0.0000(6) 0.0085(6) 0.0002(6)
C42 0.0251(8) 0.0411(10) 0.0323(9) -0.0036(8) 0.0059(7) -0.0107(7)
C43 0.0240(7) 0.0209(8) 0.0221(8) -0.0024(6) 0.0043(6) -0.0046(6)
C44 0.0218(7) 0.0216(7) 0.0226(8) -0.0010(6) 0.0005(6) 0.0001(6)
C45 0.0298(8) 0.0240(8) 0.0234(8) 0.0035(6) 0.0059(6) 0.0049(6)
C46 0.0322(8) 0.0344(9) 0.0279(9) 0.0097(7) 0.0094(7) 0.0062(7)
C47 0.0366(9) 0.0278(9) 0.0267(9) 0.0060(7) 0.0001(7) 0.0043(7)
C48 0.0203(7) 0.0207(7) 0.0270(8) 0.0023(6) 0.0003(6) 0.0025(5)
C49 0.0205(7) 0.0167(7) 0.0293(8) 0.0019(6) 0.0026(6) 0.0014(5)
C50 0.0200(7) 0.0173(7) 0.0271(8) -0.0014(6) 0.0013(6) 0.0017(5)
C51 0.0360(10) 0.0291(10) 0.0492(12) 0.0101(8) -0.0081(8) -0.0064(7)
C52 0.0746(15) 0.0424(12) 0.0267(10) -0.0096(9) 0.0041(10) -0.0156(11)
C53 0.0487(10) 0.0349(10) 0.0307(9) 0.0009(8) 0.0173(8) -0.0114(8)
C54 0.0498(10) 0.0169(8) 0.0244(8) -0.0009(6) 0.0071(7) -0.0027(7)
C55 0.0948(19) 0.0491(13) 0.0227(10) 0.0045(9) 0.0091(11) 0.0260(13)
C56 0.0426(12) 0.0705(18) 0.081(2) 0.0419(15) 0.0259(12) 0.0080(11)

loop_
_atom_type_symbol
_atom_type_scat_dispersion_real
_atom_type_scat_dispersion_imag
_atom_type_scat_Cromer_Mann_a1
_atom_type_scat_Cromer_Mann_b1
_atom_type_scat_Cromer_Mann_a2
_atom_type_scat_Cromer_Mann_b2
_atom_type_scat_Cromer_Mann_a3
_atom_type_scat_Cromer_Mann_b3
_atom_type_scat_Cromer_Mann_a4
_atom_type_scat_Cromer_Mann_b4
_atom_type_scat_Cromer_Mann_c
_atom_type_scat_source
C 0.0181 0.0091 2.3100 20.8439 1.0200 10.2075 1.5886 0.5687 0.8650 51.6512 0.2156 'International Tables Vol C 4.2.6.8 and 6.1.1.4'
H 0.0000 0.0000 0.4930 10.5109 0.3229 26.1257 0.1402 3.1424 0.0408 57.7998 0.0030 'International Tables Vol C 4.2.6.8 and 6.1.1.4'
O 0.0492 0.0322 3.0485 13.2771 2.2868 5.7011 1.5463 0.3239 0.8670 32.9089 0.2508 'International Tables Vol C 4.2.6.8 and 6.1.1.4'

loop_
_geom_angle_atom_site_label_1
_geom_angle_atom_site_label_2
_geom_angle_atom_site_label_3
_geom_angle
_geom_angle_publ_flag
C1 O1 C22 106.60(12) yes
C21 O4 H1 106.5(19) no
C29 O5 C50 107.18(12) yes
C49 O8 H2 105.0(18) no
O1 C1 C2 112.73(14) yes
O1 C1 C11 103.57(13) yes
C2 C1 C11 111.83(13) yes
O1 C1 H11 109.9 no
C2 C1 H11 110.6 no
C11 C1 H11 107.9 no
C1 C2 C3 116.81(14) yes
C1 C2 C6 110.85(14) yes
C3 C2 C6 105.20(14) yes
C1 C2 H21 107.1 no
C3 C2 H21 109.1 no
C6 C2 H21 107.4 no
C2 C3 C4 104.81(14) yes
C2 C3 H31 112.9 no
C4 C3 H31 113.7 no
C2 C3 H32 108.5 no
C4 C3 H32 108.4 no
H31 C3 H32 108.2 no
C3 C4 C5 101.08(15) yes
C3 C4 C23 110.6(2) yes
C5 C4 C23 111.0(2) yes
C3 C4 C24 112.82(16) yes
C5 C4 C24 111.9(2) yes
C23 C4 C24 109.27(18) yes
C4 C5 C6 107.27(17) yes
C4 C5 H51 109.8 no
C6 C5 H51 109.9 no
C4 C5 H52 112.6 no
C6 C5 H52 110.9 no
H51 C5 H52 106.4 no
C5 C6 C2 104.27(14) yes
C5 C6 C7 115.05(17) yes
C2 C6 C7 116.18(14) yes
C5 C6 H61 107.6 no
C2 C6 H61 106.5 no
C7 C6 H61 106.6 no
C6 C7 C8 110.90(16) yes
C6 C7 C10 110.43(14) yes
C8 C7 C10 88.32(14) yes
C6 C7 C25 116.32(17) yes
C8 C7 C25 113.96(19) yes
C10 C7 C25 113.62(16) yes
C7 C8 C9 87.64(14) yes
C7 C8 H81 116.7 no
C9 C8 H81 115.4 no
C7 C8 H82 113.5 no
C9 C8 H82 112.6 no
H81 C8 H82 109.6 no
C8 C9 O2 133.32(18) yes
C8 C9 C10 92.43(16) yes
O2 C9 C10 134.05(19) yes
C9 C10 C7 87.03(13) yes
C9 C10 C11 122.66(15) yes
C7 C10 C11 117.12(14) yes
C9 C10 H101 108.0 no
C7 C10 H101 107.8 no
C11 C10 H101 111.4 no
C1 C11 C10 108.53(13) yes
C1 C11 C12 100.16(12) yes
C10 C11 C12 120.05(13) yes
C1 C11 H111 107.4 no
C10 C11 H111 109.2 no
C12 C11 H111 110.5 no
C11 C12 C13 115.87(14) yes
C11 C12 C15 123.04(13) yes
C13 C12 C15 87.31(12) yes
C11 C12 C22 103.08(12) yes
C13 C12 C22 109.48(13) yes
C15 C12 C22 117.52(13) yes
C12 C13 O3 132.19(16) yes
C12 C13 C14 93.67(13) yes
O3 C13 C14 134.13(16) yes
C13 C14 C15 88.41(12) yes
C13 C14 H141 110.2 no
C15 C14 H141 115.6 no
C13 C14 H142 115.0 no
C15 C14 H142 117.6 no
H141 C14 H142 108.8 no
C14 C15 C12 89.38(12) yes
C14 C15 C16 113.46(13) yes
C12 C15 C16 116.99(13) yes
C14 C15 C26 110.44(14) yes
C12 C15 C26 112.58(13) yes
C16 C15 C26 112.01(14) yes
C15 C16 C17 117.79(13) yes
C15 C16 C20 115.87(14) yes
C17 C16 C20 101.74(13) yes
C15 C16 H161 108.3 no
C17 C16 H161 105.3 no
C20 C16 H161 106.9 no
C16 C17 C18 104.68(13) yes
C16 C17 H171 110.7 no
C18 C17 H171 111.5 no
C16 C17 H172 111.8 no
C18 C17 H172 111.2 no
H171 C17 H172 107.0 no
C17 C18 C19 103.96(14) yes
C17 C18 C27 109.68(15) yes
C19 C18 C27 109.90(15) yes
C17 C18 C28 111.56(15) yes
C19 C18 C28 111.95(16) yes
C27 C18 C28 109.65(19) yes
C18 C19 C20 106.73(13) yes
C18 C19 H191 111.1 no
C20 C19 H191 111.8 no
C18 C19 H192 109.0 no
C20 C19 H192 109.9 no
H191 C19 H192 108.3 no
C16 C20 C19 102.99(14) yes
C16 C20 C21 110.90(13) yes
C19 C20 C21 112.12(14) yes
C16 C20 H201 111.2 no
C19 C20 H201 110.4 no
C21 C20 H201 109.2 no
C20 C21 O4 111.99(13) yes
C20 C21 C22 111.08(13) yes
O4 C21 C22 110.23(14) yes
C20 C21 H211 109.4 no
O4 C21 H211 104.6 no
C22 C21 H211 109.3 no
C21 C22 C12 115.38(14) yes
C21 C22 O1 109.31(14) yes
C12 C22 O1 106.16(13) yes
C21 C22 H221 107.6 no
C12 C22 H221 108.3 no
O1 C22 H221 110.0 no
C4 C23 H231 107.8 no
C4 C23 H232 109.6 no
H231 C23 H232 109.2 no
C4 C23 H233 111.4 no
H231 C23 H233 110.1 no
H232 C23 H233 108.7 no
C4 C24 H241 110.2 no
C4 C24 H242 109.5 no
H241 C24 H242 108.7 no
C4 C24 H243 109.5 no
H241 C24 H243 109.4 no
H242 C24 H243 109.5 no
C7 C25 H251 109.8 no
C7 C25 H252 109.8 no
H251 C25 H252 110.5 no
C7 C25 H253 108.7 no
H251 C25 H253 108.3 no
H252 C25 H253 109.6 no
C15 C26 H261 109.0 no
C15 C26 H262 114.2 no
H261 C26 H262 107.5 no
C15 C26 H263 111.1 no
H261 C26 H263 109.0 no
H262 C26 H263 105.9 no
C18 C27 H271 111.8 no
C18 C27 H272 110.8 no
H271 C27 H272 108.7 no
C18 C27 H273 111.6 no
H271 C27 H273 107.6 no
H272 C27 H273 106.1 no
C18 C28 H281 108.6 no
C18 C28 H282 109.2 no
H281 C28 H282 110.5 no
C18 C28 H283 110.4 no
H281 C28 H283 108.3 no
H282 C28 H283 109.8 no
O5 C29 C30 112.33(13) yes
O5 C29 C39 103.76(12) yes
C30 C29 C39 112.57(12) yes
O5 C29 H291 110.0 no
C30 C29 H291 109.7 no
C39 C29 H291 108.3 no
C29 C30 C31 114.77(13) yes
C29 C30 C34 110.67(13) yes
C31 C30 C34 105.61(13) yes
C29 C30 H301 108.9 no
C31 C30 H301 108.2 no
C34 C30 H301 108.4 no
C30 C31 C32 105.36(14) yes
C30 C31 H311 112.8 no
C32 C31 H311 111.3 no
C30 C31 H312 110.3 no
C32 C31 H312 108.4 no
H311 C31 H312 108.6 no
C31 C32 C33 100.63(14) yes
C31 C32 C51 110.81(16) yes
C33 C32 C51 111.27(17) yes
C31 C32 C52 111.34(17) yes
C33 C32 C52 112.39(17) yes
C51 C32 C52 110.11(17) yes
C32 C33 C34 106.25(15) yes
C32 C33 H331 110.6 no
C34 C33 H331 110.9 no
C32 C33 H332 109.7 no
C34 C33 H332 110.3 no
H331 C33 H332 109.1 no
C33 C34 C30 103.81(14) yes
C33 C34 C35 115.18(14) yes
C30 C34 C35 116.55(13) yes
C33 C34 H341 108.1 no
C30 C34 H341 107.1 no
C35 C34 H341 105.6 no
C34 C35 C36 111.02(14) yes
C34 C35 C38 112.32(13) yes
C36 C35 C38 88.31(13) yes
C34 C35 C53 115.75(14) yes
C36 C35 C53 113.30(15) yes
C38 C35 C53 113.06(14) yes
C35 C36 C37 87.69(13) yes
C35 C36 H361 118.3 no
C37 C36 H361 117.0 no
C35 C36 H362 113.3 no
C37 C36 H362 113.1 no
H361 C36 H362 106.9 no
C36 C37 O6 134.03(16) yes
C36 C37 C38 92.50(14) yes
O6 C37 C38 133.36(17) yes
C37 C38 C35 87.60(12) yes
C37 C38 C39 121.65(14) yes
C35 C38 C39 118.40(13) yes
C37 C38 H381 107.5 no
C35 C38 H381 109.6 no
C39 C38 H381 110.0 no
C29 C39 C38 108.65(13) yes
C29 C39 C40 99.15(11) yes
C38 C39 C40 120.18(12) yes
C29 C39 H391 109.6 no
C38 C39 H391 109.8 no
C40 C39 H391 108.7 no
C39 C40 C41 116.24(13) yes
C39 C40 C43 125.54(13) yes
C41 C40 C43 86.98(12) yes
C39 C40 C50 102.25(12) yes
C41 C40 C50 109.86(13) yes
C43 C40 C50 115.47(13) yes
C40 C41 O7 133.21(16) yes
C40 C41 C42 92.69(13) yes
O7 C41 C42 133.94(15) yes
C41 C42 C43 88.16(12) yes
C41 C42 H421 110.5 no
C43 C42 H421 114.3 no
C41 C42 H422 114.4 no
C43 C42 H422 118.1 no
H421 C42 H422 109.8 no
C42 C43 C40 88.89(12) yes
C42 C43 C44 114.08(14) yes
C40 C43 C44 117.63(13) yes
C42 C43 C54 110.42(15) yes
C40 C43 C54 111.55(13) yes
C44 C43 C54 112.17(14) yes
C43 C44 C45 116.34(13) yes
C43 C44 C48 116.05(14) yes
C45 C44 C48 102.19(13) yes
C43 C44 H441 107.3 no
C45 C44 H441 107.3 no
C48 C44 H441 107.0 no
C44 C45 C46 105.63(13) yes
C44 C45 H451 110.8 no
C46 C45 H451 111.3 no
C44 C45 H452 111.3 no
C46 C45 H452 112.0 no
H451 C45 H452 105.9 no
C45 C46 C47 104.40(14) yes
C45 C46 C55 109.64(17) yes
C47 C46 C55 110.23(16) yes
C45 C46 C56 111.10(16) yes
C47 C46 C56 110.74(19) yes
C55 C46 C56 110.6(2) yes
C46 C47 C48 106.87(14) yes
C46 C47 H471 109.8 no
C48 C47 H471 111.7 no
C46 C47 H472 110.2 no
C48 C47 H472 109.0 no
H471 C47 H472 109.3 no
C44 C48 C47 102.82(14) yes
C44 C48 C49 110.30(13) yes
C47 C48 C49 113.22(14) yes
C44 C48 H481 110.6 no
C47 C48 H481 111.5 no
C49 C48 H481 108.3 no
C48 C49 O8 108.82(13) yes
C48 C49 C50 110.33(13) yes
O8 C49 C50 109.82(14) yes
C48 C49 H491 109.8 no
O8 C49 H491 109.6 no
C50 C49 H491 108.5 no
C40 C50 C49 113.84(13) yes
C40 C50 O5 106.24(12) yes
C49 C50 O5 109.05(13) yes
C40 C50 H501 109.8 no
C49 C50 H501 109.1 no
O5 C50 H501 108.7 no
C32 C51 H511 111.1 no
C32 C51 H512 111.1 no
H511 C51 H512 106.8 no
C32 C51 H513 109.8 no
H511 C51 H513 109.5 no
H512 C51 H513 108.4 no
C32 C52 H521 111.5 no
C32 C52 H522 109.6 no
H521 C52 H522 108.3 no
C32 C52 H523 109.6 no
H521 C52 H523 109.2 no
H522 C52 H523 108.6 no
C35 C53 H531 109.2 no
C35 C53 H532 110.5 no
H531 C53 H532 108.1 no
C35 C53 H533 110.6 no
H531 C53 H533 107.1 no
H532 C53 H533 111.1 no
C43 C54 H541 110.1 no
C43 C54 H542 110.8 no
H541 C54 H542 110.0 no
C43 C54 H543 107.0 no
H541 C54 H543 109.2 no
H542 C54 H543 109.7 no
C46 C55 H551 109.8 no
C46 C55 H552 110.1 no
H551 C55 H552 109.2 no
C46 C55 H553 110.6 no
H551 C55 H553 108.4 no
H552 C55 H553 108.7 no
C46 C56 H561 108.5 no
C46 C56 H562 112.5 no
H561 C56 H562 108.9 no
C46 C56 H563 109.2 no
H561 C56 H563 107.4 no
H562 C56 H563 110.2 no

loop_
_geom_bond_atom_site_label_1
_geom_bond_atom_site_label_2
_geom_bond_distance
_geom_bond_publ_flag
O1 C1 1.430(2) yes
O1 C22 1.4414(19) yes
O2 C9 1.200(3) yes
O3 C13 1.198(2) yes
O4 C21 1.4240(19) yes
O4 H1 0.86(3) no
O5 C29 1.4311(19) yes
O5 C50 1.4393(19) yes
O6 C37 1.202(2) yes
O7 C41 1.200(2) yes
O8 C49 1.4270(19) yes
O8 H2 0.86(3) no
C1 C2 1.511(2) yes
C1 C11 1.528(2) yes
C1 H11 0.974 no
C2 C3 1.529(2) yes
C2 C6 1.571(2) yes
C2 H21 0.968 no
C3 C4 1.536(2) yes
C3 H31 0.947 no
C3 H32 0.977 no
C4 C5 1.528(3) yes
C4 C23 1.528(3) yes
C4 C24 1.524(3) yes
C5 C6 1.546(2) yes
C5 H51 0.966 no
C5 H52 0.971 no
C6 C7 1.539(3) yes
C6 H61 0.976 no
C7 C8 1.569(3) yes
C7 C10 1.583(2) yes
C7 C25 1.530(3) yes
C8 C9 1.520(3) yes
C8 H81 0.975 no
C8 H82 0.957 no
C9 C10 1.522(2) yes
C10 C11 1.525(2) yes
C10 H101 0.976 no
C11 C12 1.532(2) yes
C11 H111 0.983 no
C12 C13 1.527(2) yes
C12 C15 1.587(2) yes
C12 C22 1.566(2) yes
C13 C14 1.515(2) yes
C14 C15 1.569(2) yes
C14 H141 0.958 no
C14 H142 0.984 no
C15 C16 1.524(2) yes
C15 C26 1.519(2) yes
C16 C17 1.531(2) yes
C16 C20 1.542(2) yes
C16 H161 0.986 no
C17 C18 1.551(2) yes
C17 H171 0.996 no
C17 H172 0.969 no
C18 C19 1.566(2) yes
C18 C27 1.536(3) yes
C18 C28 1.530(3) yes
C19 C20 1.543(2) yes
C19 H191 0.969 no
C19 H192 0.969 no
C20 C21 1.534(2) yes
C20 H201 0.983 no
C21 C22 1.516(2) yes
C21 H211 0.996 no
C22 H221 0.981 no
C23 H231 0.971 no
C23 H232 0.979 no
C23 H233 0.968 no
C24 H241 0.973 no
C24 H242 0.965 no
C24 H243 0.968 no
C25 H251 0.962 no
C25 H252 0.960 no
C25 H253 0.980 no
C26 H261 0.973 no
C26 H262 0.980 no
C26 H263 0.965 no
C27 H271 0.962 no
C27 H272 0.990 no
C27 H273 0.967 no
C28 H281 0.992 no
C28 H282 0.988 no
C28 H283 0.946 no
C29 C30 1.504(2) yes
C29 C39 1.527(2) yes
C29 H291 0.982 no
C30 C31 1.533(2) yes
C30 C34 1.580(2) yes
C30 H301 0.971 no
C31 C32 1.535(2) yes
C31 H311 0.972 no
C31 H312 0.951 no
C32 C33 1.534(3) yes
C32 C51 1.524(3) yes
C32 C52 1.530(3) yes
C33 C34 1.544(3) yes
C33 H331 0.981 no
C33 H332 0.969 no
C34 C35 1.561(2) yes
C34 H341 0.986 no
C35 C36 1.578(2) yes
C35 C38 1.578(2) yes
C35 C53 1.524(2) yes
C36 C37 1.520(3) yes
C36 H361 0.998 no
C36 H362 0.976 no
C37 C38 1.524(2) yes
C38 C39 1.522(2) yes
C38 H381 0.976 no
C39 C40 1.534(2) yes
C39 H391 0.970 no
C40 C41 1.533(2) yes
C40 C43 1.582(2) yes
C40 C50 1.565(2) yes
C41 C42 1.515(2) yes
C42 C43 1.567(2) yes
C42 H421 0.979 no
C42 H422 0.969 no
C43 C44 1.529(2) yes
C43 C54 1.521(2) yes
C44 C45 1.532(2) yes
C44 C48 1.542(2) yes
C44 H441 0.980 no
C45 C46 1.546(2) yes
C45 H451 1.000 no
C45 H452 0.973 no
C46 C47 1.558(3) yes
C46 C55 1.532(3) yes
C46 C56 1.530(3) yes
C47 C48 1.530(3) yes
C47 H471 0.954 no
C47 H472 0.963 no
C48 C49 1.528(2) yes
C48 H481 0.987 no
C49 C50 1.511(2) yes
C49 H491 0.955 no
C50 H501 0.988 no
C51 H511 0.963 no
C51 H512 0.947 no
C51 H513 0.976 no
C52 H521 0.986 no
C52 H522 0.981 no
C52 H523 0.980 no
C53 H531 0.981 no
C53 H532 0.960 no
C53 H533 0.971 no
C54 H541 0.968 no
C54 H542 0.958 no
C54 H543 0.963 no
C55 H551 0.961 no
C55 H552 0.958 no
C55 H553 0.957 no
C56 H561 0.957 no
C56 H562 0.987 no
C56 H563 0.967 no

loop_
_geom_contact_atom_site_label_1
_geom_contact_atom_site_label_2
_geom_contact_distance
_geom_contact_site_symmetry_2
_geom_contact_publ_flag
O1 O4 2.8859(19) . no
O2 C26 3.259(2) . no
O2 O3 3.149(2) 1_455 no
O2 O8 2.8173(19) 1_455 no
O2 C49 3.417(2) 1_455 no
O3 C10 3.271(2) . no
O3 C9 3.257(3) 1_655 no
O3 C1 3.363(2) . no
O3 C2 3.400(2) 1_655 no
O3 C6 3.213(2) 1_655 no
O4 O6 2.8244(19) 2_756 no
O4 C38 3.267(2) 2_656 no
O5 C26 3.314(2) . no
O5 O8 2.8500(18) . no
O7 C38 3.2456(19) . no
O7 C29 3.292(2) . no
O7 C34 3.291(2) 1_455 no
O7 C37 3.319(2) 1_455 no
O7 C30 3.278(2) 1_455 no
O8 C10 3.315(2) . no
C1 C25 3.421(3) . no
C9 C26 3.552(3) . no
C10 C26 3.346(2) . no
C25 C1 3.421(3) . no
C29 C53 3.501(3) . no
C38 C54 3.322(2) . no

loop_
_geom_hbond_atom_site_label_D
_geom_hbond_atom_site_label_H
_geom_hbond_atom_site_label_A
_geom_hbond_site_symmetry_A
_geom_hbond_angle_DHA
_geom_hbond_distance_DH
_geom_hbond_distance_HA
_geom_hbond_distance_DA
_geom_hbond_publ_flag
O4 H1 O6 2_756 165(3) 0.86(3) 1.99(3) 2.824(3) yes
O8 H2 O2 1_655 168(3) 0.86(3) 1.97(3) 2.817(3) yes

loop_
_geom_torsion_atom_site_label_1
_geom_torsion_atom_site_label_2
_geom_torsion_atom_site_label_3
_geom_torsion_atom_site_label_4
_geom_torsion
_geom_torsion_publ_flag
C22 O1 C1 C2 162.64(13) no
C22 O1 C1 C11 41.56(14) no
C1 O1 C22 C12 -20.64(15) no
C1 O1 C22 C21 -145.71(13) no
C29 O5 C50 C40 -14.09(15) no
C29 O5 C50 C49 -137.19(13) no
C50 O5 C29 C30 160.33(12) no
C50 O5 C29 C39 38.49(14) no
C11 C1 C2 C3 -170.30(15) no
O1 C1 C11 C12 -44.85(13) no
C11 C1 C2 C6 -49.83(19) no
O1 C1 C11 C10 -171.50(13) no
O1 C1 C2 C3 73.46(19) no
O1 C1 C2 C6 -166.06(14) no
C2 C1 C11 C10 66.83(17) no
C2 C1 C11 C12 -166.52(13) no
C3 C2 C6 C5 -9.0(2) no
C1 C2 C6 C5 -136.19(17) no
C1 C2 C6 C7 -8.4(2) no
C1 C2 C3 C4 155.24(16) no
C6 C2 C3 C4 31.8(2) no
C3 C2 C6 C7 118.73(17) no
C2 C3 C4 C24 -161.37(18) no
C2 C3 C4 C23 75.9(2) no
C2 C3 C4 C5 -41.74(19) no
C23 C4 C5 C6 -81.1(2) no
C24 C4 C5 C6 156.54(19) no
C3 C4 C5 C6 36.2(2) no
C4 C5 C6 C2 -17.2(2) no
C4 C5 C6 C7 -145.59(18) no
C5 C6 C7 C10 169.19(17) no
C5 C6 C7 C25 37.8(3) no
C2 C6 C7 C25 -84.4(2) no
C2 C6 C7 C8 143.22(16) no
C2 C6 C7 C10 47.0(2) no
C5 C6 C7 C8 -94.6(2) no
C6 C7 C8 C9 -95.45(17) no
C8 C7 C10 C9 -15.80(15) no
C8 C7 C10 C11 -141.31(17) no
C25 C7 C10 C9 -131.28(19) no
C25 C7 C10 C11 103.2(2) no
C10 C7 C8 C9 15.82(15) no
C25 C7 C8 C9 131.00(19) no
C6 C7 C10 C9 95.94(17) no
C6 C7 C10 C11 -29.6(2) no
C7 C8 C9 O2 158.9(2) no
C7 C8 C9 C10 -16.48(16) no
O2 C9 C10 C7 -158.9(2) no
C8 C9 C10 C7 16.33(15) no
C8 C9 C10 C11 136.94(18) no
O2 C9 C10 C11 -38.3(3) no
C7 C10 C11 C1 -24.0(2) no
C9 C10 C11 C12 116.84(18) no
C9 C10 C11 C1 -129.02(16) no
C7 C10 C11 C12 -138.12(16) no
C10 C11 C12 C13 29.8(2) no
C1 C11 C12 C22 30.93(14) no
C1 C11 C12 C15 166.71(14) no
C10 C11 C12 C15 -74.81(19) no
C10 C11 C12 C22 149.41(14) no
C1 C11 C12 C13 -88.63(16) no
C11 C12 C13 O3 44.8(3) no
C22 C12 C13 C14 109.83(14) no
C11 C12 C15 C14 127.54(15) no
C11 C12 C15 C16 -116.29(16) no
C11 C12 C13 C14 -134.18(15) no
C15 C12 C13 O3 170.5(2) no
C15 C12 C13 C14 -8.48(13) no
C22 C12 C13 O3 -71.2(2) no
C22 C12 C15 C14 -102.46(14) no
C22 C12 C15 C16 13.71(17) no
C22 C12 C15 C26 145.60(13) no
C11 C12 C22 O1 -7.93(15) no
C11 C12 C22 C21 113.31(14) no
C13 C12 C22 O1 115.94(14) no
C13 C12 C22 C21 -122.82(14) no
C15 C12 C22 O1 -146.68(12) no
C15 C12 C22 C21 -25.43(17) no
C13 C12 C15 C14 8.17(13) no
C13 C12 C15 C16 124.34(13) no
C11 C12 C15 C26 15.6(2) no
C13 C12 C15 C26 -103.77(14) no
O3 C13 C14 C15 -170.4(2) no
C12 C13 C14 C15 8.58(13) no
C13 C14 C15 C26 105.71(15) no
C13 C14 C15 C12 -8.23(13) no
C13 C14 C15 C16 -127.57(15) no
C14 C15 C16 C17 -164.26(14) no
C26 C15 C16 C20 -159.13(13) no
C14 C15 C16 C20 75.00(17) no
C26 C15 C16 C17 -38.4(2) no
C12 C15 C16 C20 -26.98(17) no
C12 C15 C16 C17 93.76(16) no
C17 C16 C20 C19 42.56(15) no
C17 C16 C20 C21 -77.54(15) no
C15 C16 C20 C19 171.60(13) no
C15 C16 C17 C18 -170.72(14) no
C20 C16 C17 C18 -42.90(16) no
C15 C16 C20 C21 51.50(16) no
C16 C17 C18 C19 26.06(18) no
C16 C17 C18 C27 -91.43(18) no
C16 C17 C18 C28 146.90(16) no
C28 C18 C19 C20 -119.93(18) no
C17 C18 C19 C20 0.62(19) no
C27 C18 C19 C20 117.95(17) no
C18 C19 C20 C21 92.59(16) no
C18 C19 C20 C16 -26.67(17) no
C16 C20 C21 O4 173.51(12) no
C16 C20 C21 C22 -62.73(15) no
C19 C20 C21 O4 59.01(17) no
C19 C20 C21 C22 -177.23(13) no
O4 C21 C22 C12 174.53(12) no
C20 C21 C22 O1 169.29(12) no
C20 C21 C22 C12 49.77(16) no
O4 C21 C22 O1 -65.94(15) no
O5 C29 C30 C31 68.35(17) no
O5 C29 C30 C34 -172.26(12) no
C39 C29 C30 C31 -174.98(13) no
C39 C29 C30 C34 -55.58(16) no
O5 C29 C39 C38 -172.73(11) no
O5 C29 C39 C40 -46.43(13) no
C30 C29 C39 C38 65.60(15) no
C30 C29 C39 C40 -168.10(12) no
C29 C30 C31 C32 148.45(15) no
C34 C30 C31 C32 26.29(17) no
C29 C30 C34 C33 -125.59(14) no
C29 C30 C34 C35 2.19(18) no
C31 C30 C34 C33 -0.81(16) no
C31 C30 C34 C35 126.97(15) no
C30 C31 C32 C33 -41.10(18) no
C30 C31 C32 C51 76.69(18) no
C30 C31 C32 C52 -160.40(16) no
C31 C32 C33 C34 40.93(18) no
C51 C32 C33 C34 -76.52(18) no
C52 C32 C33 C34 159.47(16) no
C32 C33 C34 C30 -25.07(17) no
C32 C33 C34 C35 -153.70(15) no
C30 C34 C35 C36 134.54(14) no
C30 C34 C35 C38 37.45(19) no
C30 C34 C35 C53 -94.47(17) no
C33 C34 C35 C36 -103.47(17) no
C33 C34 C35 C38 159.44(14) no
C33 C34 C35 C53 27.5(2) no
C34 C35 C36 C37 -98.70(15) no
C38 C35 C36 C37 14.61(13) no
C53 C35 C36 C37 129.06(16) no
C34 C35 C38 C37 97.50(15) no
C34 C35 C38 C39 -27.57(19) no
C36 C35 C38 C37 -14.57(13) no
C36 C35 C38 C39 -139.63(13) no
C53 C35 C38 C37 -129.25(15) no
C53 C35 C38 C39 105.68(16) no
C35 C36 C37 O6 161.3(2) no
C35 C36 C37 C38 -15.14(14) no
O6 C37 C38 C35 -161.4(2) no
O6 C37 C38 C39 -39.1(3) no
C36 C37 C38 C35 15.15(13) no
C36 C37 C38 C39 137.39(15) no
C35 C38 C39 C29 -20.88(17) no
C35 C38 C39 C40 -133.87(15) no
C37 C38 C39 C29 -126.99(15) no
C37 C38 C39 C40 120.03(16) no
C29 C39 C40 C41 -83.49(16) no
C29 C39 C40 C43 170.26(14) no
C29 C39 C40 C50 36.13(13) no
C38 C39 C40 C41 34.4(2) no
C38 C39 C40 C43 -71.81(19) no
C38 C39 C40 C50 154.07(13) no
C39 C40 C41 O7 33.3(3) no
C39 C40 C41 C42 -142.37(15) no
C43 C40 C41 O7 161.9(2) no
C43 C40 C41 C42 -13.82(13) no
C50 C40 C41 O7 -82.1(2) no
C50 C40 C41 C42 102.20(15) no
C39 C40 C43 C42 133.75(16) no
C39 C40 C43 C44 -109.44(17) no
C39 C40 C43 C54 22.2(2) no
C41 C40 C43 C42 13.34(13) no
C41 C40 C43 C44 130.15(13) no
C41 C40 C43 C54 -98.23(14) no
C50 C40 C43 C42 -97.23(14) no
C50 C40 C43 C44 19.58(17) no
C50 C40 C43 C54 151.21(13) no
C39 C40 C50 O5 -15.25(14) no
C39 C40 C50 C49 104.79(13) no
C41 C40 C50 O5 108.76(13) no
C41 C40 C50 C49 -131.21(13) no
C43 C40 C50 O5 -154.95(11) no
C43 C40 C50 C49 -34.92(16) no
O7 C41 C42 C43 -161.7(2) no
C40 C41 C42 C43 13.94(13) no
C41 C42 C43 C40 -13.49(13) no
C41 C42 C43 C44 -133.47(15) no
C41 C42 C43 C54 99.14(15) no
C40 C43 C44 C45 93.26(17) no
C40 C43 C44 C48 -27.03(17) no
C42 C43 C44 C45 -164.58(15) no
C42 C43 C44 C48 75.13(17) no
C54 C43 C44 C45 -38.09(19) no
C54 C43 C44 C48 -158.38(13) no
C43 C44 C45 C46 -166.01(14) no
C48 C44 C45 C46 -38.55(16) no
C43 C44 C48 C47 169.71(13) no
C43 C44 C48 C49 48.69(16) no
C45 C44 C48 C47 42.04(15) no
C45 C44 C48 C49 -78.98(15) no
C44 C45 C46 C47 19.78(18) no
C44 C45 C46 C55 -98.3(2) no
C44 C45 C46 C56 139.20(18) no
C45 C46 C47 C48 6.70(19) no
C55 C46 C47 C48 124.39(18) no
C56 C46 C47 C48 -112.96(18) no
C46 C47 C48 C44 -30.25(17) no
C46 C47 C48 C49 88.75(17) no
C44 C48 C49 O8 175.35(12) no
C44 C48 C49 C50 -64.08(16) no
C47 C48 C49 O8 60.76(17) no
C47 C48 C49 C50 -178.66(14) no
O8 C49 C50 O5 -63.89(15) no
O8 C49 C50 C40 177.67(12) no
C48 C49 C50 O5 176.13(12) no
C48 C49 C50 C40 57.69(16) no
